data_1514846
loop_
_publ_author_name
'Forster, Johannes'
'R\"osner, Benedikt'
'Fink, Rainer H.'
'Nye, Leanne C.'
'Ivanovic-Burmazovic, Ivana'
'Kastner, Katharina'
'Tucher, Johannes'
'Streb, Carsten'

_publ_section_title
;
 Oxidation-driven self-assembly gives access to high-nuclearity molecular
 copper vanadium oxide clusters
;
_journal_issue 1
_journal_name_full 'Chemical Science'
_journal_page_first 418
_journal_paper_doi 10.1039/c2sc20942j
_journal_volume 4
_journal_year 2013
_chemical_formula_sum 'C10 H30 N2 O12 S5 V'
_chemical_formula_weight 581.60
_space_group_IT_number 2
_symmetry_cell_setting triclinic
_symmetry_Int_Tables_number 2
_symmetry_space_group_name_Hall '-P 1'
_symmetry_space_group_name_H-M 'P -1'
_atom_sites_solution_hydrogens geom
_atom_sites_solution_primary direct
_atom_sites_solution_secondary difmap
_audit_creation_method SHELXL-97
_cell_angle_alpha 67.27(3)
_cell_angle_beta 77.71(2)
_cell_angle_gamma 89.25(3)
_cell_formula_units_Z 2
_cell_length_a 9.4145(19)
_cell_length_b 11.119(2)
_cell_length_c 13.183(2)
_cell_measurement_reflns_used 125
_cell_measurement_temperature 150(2)
_cell_measurement_theta_max 24.3
_cell_measurement_theta_min 3.6
_cell_volume 1240.0(5)
_computing_structure_refinement 'SHELXL-97 (Sheldrick, 2008)'
_diffrn_ambient_temperature 150(2)
_diffrn_measured_fraction_theta_full 0.967
_diffrn_measured_fraction_theta_max 0.967
_diffrn_measurement_device_type 'Kappa Nonius CCD'
_diffrn_measurement_method 'Omega and Phi Scans'
_diffrn_radiation_monochromator graphite
_diffrn_radiation_probe x-ray
_diffrn_radiation_type MoK\a
_diffrn_radiation_wavelength 0.71073
_diffrn_reflns_av_R_equivalents 0.0202
_diffrn_reflns_av_sigmaI/netI 0.0222
_diffrn_reflns_limit_h_max 11
_diffrn_reflns_limit_h_min -11
_diffrn_reflns_limit_k_max 13
_diffrn_reflns_limit_k_min -13
_diffrn_reflns_limit_l_max 16
_diffrn_reflns_limit_l_min -16
_diffrn_reflns_number 13758
_diffrn_reflns_theta_full 26.37
_diffrn_reflns_theta_max 26.37
_diffrn_reflns_theta_min 5.85
_diffrn_source 'fine-focus sealed tube'
_diffrn_source_type 'Kappa Nonius CCD'
_exptl_absorpt_coefficient_mu 0.875
_exptl_absorpt_correction_T_max 0.815
_exptl_absorpt_correction_T_min 0.712
_exptl_absorpt_correction_type gaussian
_exptl_absorpt_process_details SADABS
_exptl_crystal_density_diffrn 1.558
_exptl_crystal_density_method 'not measured'
_exptl_crystal_F_000 606
_exptl_crystal_size_max 0.16
_exptl_crystal_size_mid 0.14
_exptl_crystal_size_min 0.11
_refine_diff_density_max 0.474
_refine_diff_density_min -0.280
_refine_diff_density_rms 0.056
_refine_ls_extinction_method none
_refine_ls_goodness_of_fit_ref 1.144
_refine_ls_hydrogen_treatment noref
_refine_ls_matrix_type full
_refine_ls_number_parameters 299
_refine_ls_number_reflns 4904
_refine_ls_number_restraints 0
_refine_ls_restrained_S_all 1.144
_refine_ls_R_factor_all 0.0318
_refine_ls_R_factor_gt 0.0276
_refine_ls_shift/su_max 0.000
_refine_ls_shift/su_mean 0.000
_refine_ls_structure_factor_coef Fsqd
_refine_ls_weighting_details 'calc w=1/[\s^2^(Fo^2^)+(0.0205P)^2^+1.2451P] where P=(Fo^2^+2Fc^2^)/3'
_refine_ls_weighting_scheme calc
_refine_ls_wR_factor_gt 0.0701
_refine_ls_wR_factor_ref 0.0721
_reflns_number_gt 4469
_reflns_number_total 4904
_reflns_threshold_expression >2\s(I)
_cod_data_source_file c2sc20942j.txt
_cod_data_source_block CS1137
_cod_original_cell_volume 1240.0(4)
_cod_database_code 1514846

loop_
_symmetry_equiv_pos_as_xyz
'x, y, z'
'-x, -y, -z'

loop_
_atom_site_label
_atom_site_type_symbol
_atom_site_fract_x
_atom_site_fract_y
_atom_site_fract_z
_atom_site_U_iso_or_equiv
_atom_site_adp_type
_atom_site_occupancy
_atom_site_symmetry_multiplicity
_atom_site_calc_flag
_atom_site_refinement_flags
_atom_site_disorder_assembly
_atom_site_disorder_group
C1 C 0.4003(2) 0.3993(2) -0.06058(17) 0.0235(4) Uani 1 1 d . . .
H1A H 0.4972 0.3707 -0.0635 0.035 Uiso 1 1 calc R . .
H1B H 0.3957 0.4765 -0.0444 0.035 Uiso 1 1 calc R . .
H1C H 0.3757 0.4185 -0.1320 0.035 Uiso 1 1 calc R . .
C2 C -0.0336(3) 0.3255(2) 0.45031(19) 0.0298(5) Uani 1 1 d . . .
H2A H -0.0961 0.2465 0.4807 0.045 Uiso 1 1 calc R . .
H2B H -0.0912 0.3996 0.4312 0.045 Uiso 1 1 calc R . .
H2C H 0.0177 0.3269 0.5056 0.045 Uiso 1 1 calc R . .
C3 C 0.3762(3) -0.2488(2) 0.30333(19) 0.0271(5) Uani 1 1 d . . .
H3A H 0.3102 -0.2611 0.3736 0.041 Uiso 1 1 calc R . .
H3B H 0.4400 -0.3186 0.3150 0.041 Uiso 1 1 calc R . .
H3C H 0.3217 -0.2488 0.2495 0.041 Uiso 1 1 calc R . .
C4 C 0.1109(2) 0.3538(2) 0.0319(2) 0.0273(5) Uani 1 1 d . . .
H4A H 0.0298 0.2971 0.0859 0.041 Uiso 1 1 calc R . .
H4B H 0.0973 0.3746 -0.0430 0.041 Uiso 1 1 calc R . .
H4C H 0.1174 0.4328 0.0445 0.041 Uiso 1 1 calc R . .
C5 C -0.1632(2) -0.0527(2) 0.32752(19) 0.0278(5) Uani 1 1 d . . .
H5A H -0.1863 -0.0545 0.4026 0.042 Uiso 1 1 calc R . .
H5B H -0.2130 -0.1268 0.3264 0.042 Uiso 1 1 calc R . .
H5C H -0.1935 0.0264 0.2768 0.042 Uiso 1 1 calc R . .
C6 C 0.5028(3) 0.2712(3) 0.4504(2) 0.0357(6) Uani 1 1 d . . .
H6A H 0.4008 0.2660 0.4837 0.054 Uiso 1 1 calc R . .
H6B H 0.5512 0.3453 0.4527 0.054 Uiso 1 1 calc R . .
H6C H 0.5440 0.1928 0.4917 0.054 Uiso 1 1 calc R . .
C7 C 0.5888(2) -0.1006(2) 0.12519(19) 0.0267(5) Uani 1 1 d . . .
H7A H 0.6535 -0.0227 0.0863 0.040 Uiso 1 1 calc R . .
H7B H 0.5265 -0.1056 0.0778 0.040 Uiso 1 1 calc R . .
H7C H 0.6448 -0.1758 0.1431 0.040 Uiso 1 1 calc R . .
C8 C 0.7191(2) 0.2955(2) 0.2713(2) 0.0299(5) Uani 1 1 d . . .
H8A H 0.7508 0.3053 0.1941 0.045 Uiso 1 1 calc R . .
H8B H 0.7519 0.2161 0.3195 0.045 Uiso 1 1 calc R . .
H8C H 0.7593 0.3685 0.2805 0.045 Uiso 1 1 calc R . .
C9 C 0.1909(3) 0.4843(2) 0.2919(2) 0.0346(5) Uani 1 1 d . . .
H9A H 0.2662 0.5025 0.2249 0.052 Uiso 1 1 calc R . .
H9B H 0.2340 0.4799 0.3529 0.052 Uiso 1 1 calc R . .
H9C H 0.1251 0.5526 0.2785 0.052 Uiso 1 1 calc R . .
C10 C 0.0394(3) -0.0540(2) 0.14659(19) 0.0288(5) Uani 1 1 d . . .
H10A H 0.1393 -0.0566 0.1119 0.043 Uiso 1 1 calc R . .
H10B H 0.0022 0.0251 0.1020 0.043 Uiso 1 1 calc R . .
H10C H -0.0171 -0.1281 0.1515 0.043 Uiso 1 1 calc R . .
N2 N 0.7783(3) 0.6118(2) 0.3263(2) 0.0391(5) Uani 1 1 d . . .
N8 N 0.75027(19) 0.24659(17) 0.00108(15) 0.0220(4) Uani 1 1 d . . .
O1 O 0.80467(19) 0.16127(16) 0.07319(14) 0.0344(4) Uani 1 1 d . . .
O2 O 0.19786(15) 0.22882(13) 0.37715(11) 0.0202(3) Uani 1 1 d . . .
O3 O 0.08906(15) 0.07822(13) 0.26604(12) 0.0199(3) Uani 1 1 d . . .
O4 O 0.69239(18) 0.21601(16) -0.06326(14) 0.0326(4) Uani 1 1 d . . .
O5 O 0.47993(15) 0.15339(13) 0.31532(12) 0.0225(3) Uani 1 1 d . . .
O6 O 0.30611(15) 0.27181(13) 0.15699(11) 0.0181(3) Uani 1 1 d . . .
O7 O 0.7533(2) 0.36145(15) -0.00604(16) 0.0383(4) Uani 1 1 d . . .
O8 O 0.24611(16) -0.02895(13) 0.42782(12) 0.0220(3) Uani 1 1 d . . .
O9 O 0.37311(15) 0.00709(13) 0.21000(12) 0.0208(3) Uani 1 1 d . . .
O10 O 0.6534(5) 0.5718(6) 0.3339(7) 0.095(2) Uani 0.665(10) 1 d P A 1
O11 O 0.8319(10) 0.6320(6) 0.3914(6) 0.106(4) Uani 0.665(10) 1 d P A 1
O12 O 0.8572(6) 0.6217(6) 0.2352(4) 0.103(2) Uani 0.665(10) 1 d P A 1
O10A O 0.715(3) 0.629(2) 0.272(2) 0.202(11) Uani 0.335(10) 1 d P A 2
O11A O 0.9018(9) 0.6488(9) 0.3192(15) 0.097(6) Uani 0.335(10) 1 d P A 2
O12A O 0.7191(13) 0.5471(13) 0.4414(8) 0.096(4) Uani 0.335(10) 1 d P A 2
S2 S 0.02800(5) -0.05862(5) 0.28437(4) 0.01967(11) Uani 1 1 d . . .
S3 S 0.52587(5) 0.28907(5) 0.30766(4) 0.01948(11) Uani 1 1 d . . .
S4 S 0.48144(5) -0.09626(5) 0.25111(4) 0.01871(11) Uani 1 1 d . . .
S5 S 0.09362(5) 0.33230(5) 0.32766(4) 0.01883(11) Uani 1 1 d . . .
S6 S 0.27474(5) 0.27356(4) 0.04727(4) 0.01751(11) Uani 1 1 d . . .
V1 V 0.27855(3) 0.09792(3) 0.31134(3) 0.01524(9) Uani 1 1 d . . .

loop_
_atom_site_aniso_label
_atom_site_aniso_U_11
_atom_site_aniso_U_22
_atom_site_aniso_U_33
_atom_site_aniso_U_23
_atom_site_aniso_U_13
_atom_site_aniso_U_12
C1 0.0243(10) 0.0220(10) 0.0183(10) -0.0033(8) -0.0015(8) 0.0015(8)
C2 0.0324(12) 0.0247(11) 0.0241(11) -0.0057(9) 0.0026(9) 0.0070(9)
C3 0.0338(12) 0.0192(10) 0.0255(11) -0.0063(9) -0.0054(9) -0.0025(9)
C4 0.0217(10) 0.0287(11) 0.0314(12) -0.0087(10) -0.0117(9) 0.0028(9)
C5 0.0211(10) 0.0314(12) 0.0280(12) -0.0096(10) -0.0029(9) -0.0047(9)
C6 0.0373(13) 0.0506(15) 0.0236(12) -0.0199(11) -0.0052(10) -0.0056(11)
C7 0.0242(11) 0.0275(11) 0.0298(12) -0.0164(10) 0.0010(9) 0.0001(9)
C8 0.0203(10) 0.0382(13) 0.0356(13) -0.0194(11) -0.0055(9) -0.0023(9)
C9 0.0385(13) 0.0176(10) 0.0388(14) -0.0040(10) -0.0040(11) -0.0047(9)
C10 0.0318(12) 0.0324(12) 0.0294(12) -0.0188(10) -0.0089(10) 0.0056(10)
N2 0.0486(14) 0.0244(10) 0.0582(16) -0.0220(10) -0.0300(13) 0.0169(10)
N8 0.0211(8) 0.0216(9) 0.0259(9) -0.0113(8) -0.0073(7) 0.0034(7)
O1 0.0398(9) 0.0282(8) 0.0395(10) -0.0097(7) -0.0248(8) 0.0095(7)
O2 0.0253(7) 0.0194(7) 0.0188(7) -0.0096(6) -0.0074(6) 0.0054(6)
O3 0.0192(7) 0.0158(7) 0.0247(8) -0.0063(6) -0.0081(6) -0.0004(5)
O4 0.0386(9) 0.0361(9) 0.0342(9) -0.0203(8) -0.0187(8) 0.0066(7)
O5 0.0219(7) 0.0205(7) 0.0290(8) -0.0112(6) -0.0106(6) 0.0015(6)
O6 0.0220(7) 0.0173(6) 0.0155(7) -0.0060(5) -0.0060(6) -0.0001(5)
O7 0.0518(11) 0.0211(8) 0.0505(11) -0.0182(8) -0.0216(9) 0.0071(7)
O8 0.0270(8) 0.0192(7) 0.0191(7) -0.0056(6) -0.0072(6) 0.0009(6)
O9 0.0246(7) 0.0219(7) 0.0210(7) -0.0119(6) -0.0095(6) 0.0073(6)
O10 0.043(2) 0.092(4) 0.151(7) -0.059(4) -0.002(3) -0.003(2)
O11 0.182(9) 0.089(4) 0.121(6) -0.080(5) -0.116(6) 0.061(6)
O12 0.080(4) 0.167(6) 0.057(3) -0.047(3) 0.005(3) -0.028(4)
O10A 0.21(3) 0.25(2) 0.19(2) -0.063(17) -0.18(2) 0.076(18)
O11A 0.048(5) 0.034(4) 0.177(15) -0.023(6) 0.000(6) 0.003(3)
O12A 0.095(8) 0.117(10) 0.079(7) -0.051(7) -0.005(6) 0.019(7)
S2 0.0204(2) 0.0154(2) 0.0230(3) -0.00473(19) -0.0097(2) 0.00006(18)
S3 0.0209(2) 0.0196(2) 0.0189(2) -0.0072(2) -0.00707(19) -0.00051(18)
S4 0.0204(2) 0.0190(2) 0.0211(3) -0.0109(2) -0.00803(19) 0.00397(18)
S5 0.0222(2) 0.0165(2) 0.0171(2) -0.00613(19) -0.00368(19) 0.00229(18)
S6 0.0223(2) 0.0150(2) 0.0158(2) -0.00603(19) -0.00556(19) 0.00132(18)
V1 0.01766(17) 0.01400(16) 0.01486(17) -0.00568(13) -0.00525(13) 0.00093(12)

loop_
_atom_type_symbol
_atom_type_description
_atom_type_scat_dispersion_real
_atom_type_scat_dispersion_imag
_atom_type_scat_source
C C 0.0033 0.0016 'International Tables Vol C Tables 4.2.6.8 and 6.1.1.4'
H H 0.0000 0.0000 'International Tables Vol C Tables 4.2.6.8 and 6.1.1.4'
N N 0.0061 0.0033 'International Tables Vol C Tables 4.2.6.8 and 6.1.1.4'
O O 0.0106 0.0060 'International Tables Vol C Tables 4.2.6.8 and 6.1.1.4'
S S 0.1246 0.1234 'International Tables Vol C Tables 4.2.6.8 and 6.1.1.4'
V V 0.3005 0.5294 'International Tables Vol C Tables 4.2.6.8 and 6.1.1.4'

loop_
_geom_angle_atom_site_label_1
_geom_angle_atom_site_label_2
_geom_angle_atom_site_label_3
_geom_angle
O10A N2 O11 155.7(13)
O10A N2 O11A 134.2(19)
O11 N2 O11A 48.8(7)
O10A N2 O10 46.3(16)
O11 N2 O10 131.4(7)
O11A N2 O10 178.8(5)
O10A N2 O12 73.0(16)
O11 N2 O12 118.4(6)
O11A N2 O12 69.6(8)
O10 N2 O12 110.0(5)
O10A N2 O12A 119.8(17)
O11 N2 O12A 60.4(6)
O11A N2 O12A 105.3(9)
O10 N2 O12A 74.4(6)
O12 N2 O12A 153.8(6)
O7 N8 O4 120.16(18)
O7 N8 O1 120.05(17)
O4 N8 O1 119.79(17)
S5 O2 V1 124.42(8)
S2 O3 V1 119.81(8)
S3 O5 V1 124.55(9)
S6 O6 V1 123.91(8)
S4 O9 V1 118.93(8)
O3 S2 C5 102.99(10)
O3 S2 C10 105.21(10)
C5 S2 C10 100.04(11)
O5 S3 C8 103.02(10)
O5 S3 C6 104.73(11)
C8 S3 C6 98.70(12)
O9 S4 C7 103.88(10)
O9 S4 C3 104.27(10)
C7 S4 C3 99.33(11)
O2 S5 C2 102.33(10)
O2 S5 C9 104.40(10)
C2 S5 C9 99.31(12)
O6 S6 C1 104.10(9)
O6 S6 C4 105.98(10)
C1 S6 C4 98.82(11)
O8 V1 O5 98.03(8)
O8 V1 O9 97.13(7)
O5 V1 O9 88.47(6)
O8 V1 O2 96.96(7)
O5 V1 O2 88.45(6)
O9 V1 O2 165.86(6)
O8 V1 O3 96.63(7)
O5 V1 O3 165.15(6)
O9 V1 O3 87.33(6)
O2 V1 O3 92.16(6)
O8 V1 O6 175.91(6)
O5 V1 O6 85.22(7)
O9 V1 O6 85.40(6)
O2 V1 O6 80.60(6)
O3 V1 O6 80.24(6)

loop_
_geom_bond_atom_site_label_1
_geom_bond_atom_site_label_2
_geom_bond_distance
C1 S6 1.779(2)
C2 S5 1.772(2)
C3 S4 1.785(2)
C4 S6 1.781(2)
C5 S2 1.777(2)
C6 S3 1.779(2)
C7 S4 1.768(2)
C8 S3 1.775(2)
C9 S5 1.777(2)
C10 S2 1.777(2)
N2 O10A 0.990(12)
N2 O11 1.174(5)
N2 O11A 1.211(10)
N2 O10 1.232(6)
N2 O12 1.235(5)
N2 O12A 1.392(10)
N8 O7 1.244(2)
N8 O4 1.248(2)
N8 O1 1.250(2)
O2 S5 1.5412(15)
O2 V1 2.0284(15)
O3 S2 1.5438(14)
O3 V1 2.0376(14)
O5 S3 1.5343(15)
O5 V1 2.0188(15)
O6 S6 1.5296(14)
O6 V1 2.1665(16)
O8 V1 1.6059(16)
O9 S4 1.5419(15)
O9 V1 2.0275(15)
